data_7719554
loop_
_publ_author_name
'Lowe, Ethan'
'Hourston, Hamish'
'Sharma, Tanu'
'Dugmore, Sarah K.'
'Wilson, Claire'
'Rajaraman, Gopalan'
'Murrie, Mark'

_publ_section_title
;
 Leveraging anion selection to modulate crystallographic symmetry in
 Yb(III) single-molecule magnets.
;
_journal_issue 37
_journal_name_full 'Dalton transactions (Cambridge, England : 2003)'
_journal_page_first 14070
_journal_page_last 14078
_journal_paper_doi 10.1039/d5dt01565k
_journal_volume 54
_journal_year 2025
_chemical_formula_moiety 'C72 H60 As4 Cl2 O4 Yb, C24 H20 B'
_chemical_formula_sum 'C96 H80 As4 B Cl2 O4 Yb'
_chemical_formula_weight 1852.03
_space_group_crystal_system tetragonal
_space_group_IT_number 88
_space_group_name_Hall '-I 4ad'
_space_group_name_H-M_alt 'I 41/a :2'
_atom_sites_solution_hydrogens geom
_atom_sites_solution_primary dual
_audit_creation_date 2024-11-19
_audit_creation_method
;
Olex2 1.2
(compiled 2018.05.29 svn.r3508 for OlexSys, GUI svn.r5506)
;
_audit_update_record
;
2025-07-03 deposited with the CCDC.	2025-08-20 downloaded from the CCDC.
;
_cell_angle_alpha 90
_cell_angle_beta 90
_cell_angle_gamma 90
_cell_formula_units_Z 4
_cell_length_a 15.0581(2)
_cell_length_b 15.0581(2)
_cell_length_c 35.8664(9)
_cell_measurement_reflns_used 10477
_cell_measurement_temperature 149.98(10)
_cell_measurement_theta_max 32.9660
_cell_measurement_theta_min 2.7030
_cell_volume 8132.6(3)
_computing_cell_refinement 'CrysAlisPro 1.171.43.135a (Rigaku OD, 2024)'
_computing_data_collection 'CrysAlisPro system (CCD 43.135a 64-bit (release 19-08-2024))'
_computing_data_reduction 'CrysAlisPro 1.171.43.135a (Rigaku OD, 2024)'
_computing_molecular_graphics 'Olex2 (Dolomanov et al., 2009)'
_computing_publication_material 'Olex2 (Dolomanov et al., 2009)'
_computing_structure_refinement 'ShelXL (Sheldrick, 2015)'
_computing_structure_solution 'ShelXT (Sheldrick, 2015)'
_diffrn_ambient_environment N~2~
_diffrn_ambient_temperature 149.98(10)
_diffrn_detector 'Hybrid Pixel Array Detector'
_diffrn_detector_area_resol_mean 10.0000
_diffrn_detector_type 'HyPix-Arc 150'
_diffrn_measured_fraction_theta_full 0.999
_diffrn_measured_fraction_theta_max 0.930
_diffrn_measurement_details
;
List of Runs (angles in degrees, time in seconds):

  # Type    Start    End  Width  t~exp~   \w     \q     \k     \f   Frames
#--------------------------------------------------------------------------
  1  \w     16.00  43.00   0.50    5.00    --   -0.17  57.00 120.00   54
  2  \w      8.00  40.00   0.50    5.00    --   -0.17  77.00   0.00   64
  3  \w      1.00  34.00   0.50    5.00    --   -0.17  57.00-120.00   66
  4  \w     24.00  52.00   0.50    5.00    --   -0.17  37.00-120.00   56
  5  \w    -42.00   6.00   0.50    5.00    --   -0.17 -77.00 -90.00   96
;
_diffrn_measurement_device 'four-circle diffractometer'
_diffrn_measurement_device_type 'XtaLAB Synergy R, HyPix-Arc 150'
_diffrn_measurement_method '\w scans'
_diffrn_orient_matrix_type 'CrysAlisPro convention (1999,Acta A55,543-557)'
_diffrn_orient_matrix_UB_11 0.0061837000
_diffrn_orient_matrix_UB_12 0.0001922000
_diffrn_orient_matrix_UB_13 0.0196020000
_diffrn_orient_matrix_UB_21 -0.0141864000
_diffrn_orient_matrix_UB_22 0.0448932000
_diffrn_orient_matrix_UB_23 0.0007270000
_diffrn_orient_matrix_UB_31 -0.0444881000
_diffrn_orient_matrix_UB_32 -0.0142747000
_diffrn_orient_matrix_UB_33 0.0025083000
_diffrn_radiation_monochromator mirror
_diffrn_radiation_probe x-ray
_diffrn_radiation_type MoK\a
_diffrn_radiation_wavelength 0.71073
_diffrn_reflns_av_R_equivalents 0.0576
_diffrn_reflns_av_unetI/netI 0.0499
_diffrn_reflns_Laue_measured_fraction_full 0.999
_diffrn_reflns_Laue_measured_fraction_max 0.930
_diffrn_reflns_limit_h_max 23
_diffrn_reflns_limit_h_min -16
_diffrn_reflns_limit_k_max 22
_diffrn_reflns_limit_k_min -23
_diffrn_reflns_limit_l_max 56
_diffrn_reflns_limit_l_min -51
_diffrn_reflns_number 36459
_diffrn_reflns_point_group_measured_fraction_full 0.999
_diffrn_reflns_point_group_measured_fraction_max 0.930
_diffrn_reflns_theta_full 25.242
_diffrn_reflns_theta_max 33.954
_diffrn_reflns_theta_min 2.705
_diffrn_source 'micro-focus sealed X-ray tube'
_diffrn_source_type 'Mova (Mo) X-ray Source'
_exptl_absorpt_coefficient_mu 2.884
_exptl_absorpt_correction_T_max 1.00000
_exptl_absorpt_correction_T_min 0.96445
_exptl_absorpt_correction_type multi-scan
_exptl_absorpt_process_details
;
CrysAlisPro 1.171.43.135a (Rigaku Oxford Diffraction, 2024)
Empirical absorption correction using spherical harmonics,
implemented in SCALE3 ABSPACK scaling algorithm.
;
_exptl_crystal_colour colourless
_exptl_crystal_colour_primary colourless
_exptl_crystal_density_diffrn 1.513
_exptl_crystal_description block
_exptl_crystal_F_000 3716
_exptl_crystal_size_max 0.476
_exptl_crystal_size_mid 0.3
_exptl_crystal_size_min 0.175
_refine_diff_density_max 0.981
_refine_diff_density_min -0.496
_refine_diff_density_rms 0.094
_refine_ls_extinction_method none
_refine_ls_goodness_of_fit_ref 1.035
_refine_ls_hydrogen_treatment constr
_refine_ls_matrix_type full
_refine_ls_number_parameters 244
_refine_ls_number_reflns 7698
_refine_ls_number_restraints 0
_refine_ls_restrained_S_all 1.035
_refine_ls_R_factor_all 0.0616
_refine_ls_R_factor_gt 0.0363
_refine_ls_shift/su_max 0.002
_refine_ls_shift/su_mean 0.000
_refine_ls_structure_factor_coef Fsqd
_refine_ls_weighting_details 'w=1/[\s^2^(Fo^2^)+(0.0125P)^2^+14.7932P] where P=(Fo^2^+2Fc^2^)/3'
_refine_ls_weighting_scheme calc
_refine_ls_wR_factor_gt 0.0603
_refine_ls_wR_factor_ref 0.0650
_reflns_Friedel_coverage 0.000
_reflns_number_gt 5752
_reflns_number_total 7698
_reflns_threshold_expression 'I > 2\s(I)'
_cod_data_source_file d5dt01565k2.cif
_cod_data_source_block el-2_auto
_cod_original_sg_symbol_H-M 'I 41/a'
_cod_database_code 7719554
_shelx_shelxl_version_number 2018/3
_chemical_oxdiff_formula 'Yb As C H  O Cl B'
_chemical_oxdiff_usercomment 'EL_2 150K'
_shelx_space_group_comment
;
The symmetry employed for this shelxl refinement is uniquely defined
by the following loop, which should always be used as a source of
symmetry information in preference to the above space-group names.
They are only intended as comments.
;
_diffrn_oxdiff_digest_frames
;
015bc9d9c5e5c13d5aa0dfc4d5fe61f97000336a859
;
_reflns_odcompleteness_completeness 99.81
_reflns_odcompleteness_iscentric 1
_reflns_odcompleteness_theta 26.32
_olex2_refinement_description
;
1. Fixed Uiso
 At 1.2 times of:
  All C(H) groups
2.a Aromatic/amide H refined with riding coordinates:
 C2(H2), C3(H3), C4(H4), C5(H5), C6(H6), C8(H8), C9(H9), C10(H10), C11(H11),
 C12(H12), C14(H14), C15(H15), C16(H16), C17(H17), C18(H18), C20(H20), C21(H21),
  C22(H22), C23(H23), C24(H24)
;
_olex2_submission_special_instructions 'No special instructions were received'
_oxdiff_exptl_absorpt_empirical_details
;
Empirical correction (ABSPACK) includes:
- Absorption correction using spherical harmonics
- Frame scaling
- Detector area scaling
;
_oxdiff_exptl_absorpt_empirical_full_max 1.070
_oxdiff_exptl_absorpt_empirical_full_min 0.897

loop_
_space_group_symop_operation_xyz
'x, y, z'
'-x+1/2, -y, z+1/2'
'-y+3/4, x+1/4, z+1/4'
'y+3/4, -x+3/4, z+3/4'
'x+1/2, y+1/2, z+1/2'
'-x+1, -y+1/2, z+1'
'-y+5/4, x+3/4, z+3/4'
'y+5/4, -x+5/4, z+5/4'
'-x, -y, -z'
'x-1/2, y, -z-1/2'
'y-3/4, -x-1/4, -z-1/4'
'-y-3/4, x-3/4, -z-3/4'
'-x+1/2, -y+1/2, -z+1/2'
'x, y+1/2, -z'
'y-1/4, -x+1/4, -z+1/4'
'-y-1/4, x-1/4, -z-1/4'

loop_
_atom_site_label
_atom_site_type_symbol
_atom_site_fract_x
_atom_site_fract_y
_atom_site_fract_z
_atom_site_U_iso_or_equiv
_atom_site_adp_type
_atom_site_occupancy
_atom_site_site_symmetry_order
_atom_site_calc_flag
_atom_site_refinement_flags_posn
_atom_site_refinement_flags_adp
_atom_site_refinement_flags_occupancy
_atom_site_disorder_assembly
_atom_site_disorder_group
Yb1 Yb 0.500000 0.250000 0.375000 0.01761(4) Uani 1 4 d S T P . .
As1 As 0.67091(2) 0.42221(2) 0.36281(2) 0.02091(5) Uani 1 1 d . . . . .
Cl1 Cl 0.500000 0.250000 0.44863(2) 0.03353(18) Uani 1 2 d S T P . .
O1 O 0.62075(10) 0.32782(10) 0.37457(5) 0.0273(3) Uani 1 1 d . . . . .
C1 C 0.76706(15) 0.39072(15) 0.33020(6) 0.0243(4) Uani 1 1 d . . . . .
C2 C 0.84428(17) 0.43947(19) 0.32932(7) 0.0358(6) Uani 1 1 d . . . . .
H2 H 0.849306 0.492216 0.343692 0.043 Uiso 1 1 calc R . . . .
C3 C 0.91517(18) 0.4113(2) 0.30727(8) 0.0475(8) Uani 1 1 d . . . . .
H3 H 0.968978 0.444226 0.306972 0.057 Uiso 1 1 calc R . . . .
C4 C 0.90713(19) 0.3362(2) 0.28607(8) 0.0477(8) Uani 1 1 d . . . . .
H4 H 0.955243 0.317364 0.270877 0.057 Uiso 1 1 calc R . . . .
C5 C 0.8292(2) 0.2877(2) 0.28669(9) 0.0484(8) Uani 1 1 d . . . . .
H5 H 0.824173 0.235627 0.271876 0.058 Uiso 1 1 calc R . . . .
C6 C 0.75830(18) 0.31430(18) 0.30877(8) 0.0363(6) Uani 1 1 d . . . . .
H6 H 0.704779 0.280912 0.309221 0.044 Uiso 1 1 calc R . . . .
C7 C 0.59221(15) 0.50418(15) 0.33886(7) 0.0258(5) Uani 1 1 d . . . . .
C8 C 0.57060(18) 0.49368(18) 0.30170(8) 0.0364(6) Uani 1 1 d . . . . .
H8 H 0.595888 0.446632 0.287601 0.044 Uiso 1 1 calc R . . . .
C9 C 0.5112(2) 0.5529(2) 0.28502(9) 0.0481(7) Uani 1 1 d . . . . .
H9 H 0.496788 0.546899 0.259364 0.058 Uiso 1 1 calc R . . . .
C10 C 0.4737(2) 0.6200(2) 0.30592(10) 0.0493(8) Uani 1 1 d . . . . .
H10 H 0.433493 0.660366 0.294493 0.059 Uiso 1 1 calc R . . . .
C11 C 0.49371(19) 0.62903(19) 0.34294(10) 0.0464(7) Uani 1 1 d . . . . .
H11 H 0.466318 0.674609 0.357196 0.056 Uiso 1 1 calc R . . . .
C12 C 0.55394(17) 0.57181(17) 0.35976(8) 0.0348(6) Uani 1 1 d . . . . .
H12 H 0.568836 0.578847 0.385329 0.042 Uiso 1 1 calc R . . . .
C13 C 0.71436(15) 0.47644(15) 0.40736(6) 0.0244(4) Uani 1 1 d . . . . .
C14 C 0.69665(17) 0.43466(17) 0.44098(7) 0.0332(5) Uani 1 1 d . . . . .
H14 H 0.661122 0.382551 0.441678 0.040 Uiso 1 1 calc R . . . .
C15 C 0.7312(2) 0.4696(2) 0.47340(8) 0.0434(7) Uani 1 1 d . . . . .
H15 H 0.719329 0.441608 0.496600 0.052 Uiso 1 1 calc R . . . .
C16 C 0.78322(19) 0.5455(2) 0.47229(8) 0.0429(7) Uani 1 1 d . . . . .
H16 H 0.807876 0.568531 0.494673 0.051 Uiso 1 1 calc R . . . .
C17 C 0.79937(18) 0.58781(19) 0.43881(8) 0.0417(7) Uani 1 1 d . . . . .
H17 H 0.834886 0.639929 0.438176 0.050 Uiso 1 1 calc R . . . .
C18 C 0.76387(17) 0.55426(16) 0.40632(7) 0.0330(5) Uani 1 1 d . . . . .
H18 H 0.773200 0.584183 0.383328 0.040 Uiso 1 1 calc R . . . .
C19 C 1.01700(14) 0.66098(15) 0.40086(6) 0.0232(4) Uani 1 1 d . . . . .
C20 C 0.99537(15) 0.57603(15) 0.38779(7) 0.0271(5) Uani 1 1 d . . . . .
H20 H 0.968926 0.571000 0.363833 0.033 Uiso 1 1 calc R . . . .
C21 C 1.01050(17) 0.49867(16) 0.40797(8) 0.0348(6) Uani 1 1 d . . . . .
H21 H 0.994679 0.442781 0.397637 0.042 Uiso 1 1 calc R . . . .
C22 C 1.04833(19) 0.50271(18) 0.44289(8) 0.0409(7) Uani 1 1 d . . . . .
H22 H 1.057805 0.450240 0.457045 0.049 Uiso 1 1 calc R . . . .
C23 C 1.07219(19) 0.58484(19) 0.45686(8) 0.0417(7) Uani 1 1 d . . . . .
H23 H 1.099423 0.588932 0.480689 0.050 Uiso 1 1 calc R . . . .
C24 C 1.05660(18) 0.66158(17) 0.43626(8) 0.0352(6) Uani 1 1 d . . . . .
H24 H 1.073596 0.717040 0.446671 0.042 Uiso 1 1 calc R . . . .
B1 B 1.000000 0.750000 0.375000 0.0236(9) Uani 1 4 d S T P . .

loop_
_atom_site_aniso_label
_atom_site_aniso_U_11
_atom_site_aniso_U_22
_atom_site_aniso_U_33
_atom_site_aniso_U_23
_atom_site_aniso_U_13
_atom_site_aniso_U_12
Yb1 0.01633(6) 0.01633(6) 0.02016(9) 0.000 0.000 0.000
As1 0.01922(11) 0.01974(11) 0.02378(11) 0.00151(8) 0.00134(8) -0.00172(8)
Cl1 0.0410(5) 0.0388(5) 0.0208(4) 0.000 0.000 -0.0071(4)
O1 0.0228(7) 0.0219(7) 0.0372(9) 0.0058(7) -0.0022(7) -0.0051(6)
C1 0.0219(10) 0.0288(11) 0.0221(11) -0.0010(8) 0.0008(8) 0.0030(9)
C2 0.0297(12) 0.0460(15) 0.0317(13) -0.0129(11) 0.0068(10) -0.0078(11)
C3 0.0265(13) 0.075(2) 0.0411(16) -0.0112(15) 0.0080(11) -0.0044(14)
C4 0.0366(15) 0.069(2) 0.0378(17) -0.0094(14) 0.0062(12) 0.0186(15)
C5 0.0530(19) 0.0457(17) 0.0465(18) -0.0171(14) 0.0035(14) 0.0142(14)
C6 0.0363(14) 0.0328(13) 0.0399(15) -0.0086(11) 0.0012(11) 0.0032(11)
C7 0.0210(10) 0.0234(11) 0.0330(13) 0.0072(9) 0.0032(9) -0.0016(8)
C8 0.0342(14) 0.0408(15) 0.0342(14) 0.0065(11) -0.0024(11) 0.0036(11)
C9 0.0441(17) 0.0578(19) 0.0424(17) 0.0139(14) -0.0103(13) 0.0042(14)
C10 0.0351(15) 0.0394(16) 0.073(2) 0.0214(15) -0.0094(15) 0.0046(13)
C11 0.0334(14) 0.0303(14) 0.075(2) 0.0025(14) 0.0006(14) 0.0067(11)
C12 0.0305(13) 0.0316(13) 0.0424(15) 0.0018(11) 0.0006(11) 0.0038(10)
C13 0.0228(10) 0.0243(11) 0.0260(12) -0.0011(8) 0.0017(8) 0.0010(8)
C14 0.0363(14) 0.0320(13) 0.0313(13) 0.0036(10) -0.0012(10) -0.0026(11)
C15 0.0519(18) 0.0491(17) 0.0293(14) 0.0036(12) -0.0038(12) 0.0023(14)
C16 0.0391(15) 0.0503(17) 0.0393(16) -0.0176(13) -0.0075(12) 0.0032(13)
C17 0.0380(15) 0.0389(15) 0.0481(17) -0.0199(13) 0.0074(12) -0.0087(12)
C18 0.0380(14) 0.0289(12) 0.0322(13) -0.0051(10) 0.0104(10) -0.0072(10)
C19 0.0177(9) 0.0249(10) 0.0271(11) 0.0025(8) 0.0025(8) -0.0009(8)
C20 0.0244(11) 0.0239(11) 0.0331(14) 0.0012(9) 0.0019(9) -0.0013(9)
C21 0.0350(13) 0.0212(11) 0.0483(16) 0.0026(10) 0.0025(11) -0.0023(10)
C22 0.0392(15) 0.0318(14) 0.0518(18) 0.0187(12) -0.0021(13) 0.0009(11)
C23 0.0474(16) 0.0412(15) 0.0364(15) 0.0127(12) -0.0125(12) -0.0041(13)
C24 0.0392(14) 0.0279(12) 0.0385(15) 0.0045(10) -0.0099(11) -0.0048(11)
B1 0.0198(13) 0.0198(13) 0.031(3) 0.000 0.000 0.000

loop_
_atom_type_symbol
_atom_type_description
_atom_type_scat_dispersion_real
_atom_type_scat_dispersion_imag
_atom_type_scat_source
C C 0.0033 0.0016 'International Tables Vol C Tables 4.2.6.8 and 6.1.1.4'
H H 0.0000 0.0000 'International Tables Vol C Tables 4.2.6.8 and 6.1.1.4'
As As 0.0499 2.0058 'International Tables Vol C Tables 4.2.6.8 and 6.1.1.4'
B B 0.0013 0.0007 'International Tables Vol C Tables 4.2.6.8 and 6.1.1.4'
Cl Cl 0.1484 0.1585 'International Tables Vol C Tables 4.2.6.8 and 6.1.1.4'
O O 0.0106 0.0060 'International Tables Vol C Tables 4.2.6.8 and 6.1.1.4'
Yb Yb -0.3850 5.5486 'International Tables Vol C Tables 4.2.6.8 and 6.1.1.4'

loop_
_geom_angle_atom_site_label_1
_geom_angle_atom_site_label_2
_geom_angle_atom_site_label_3
_geom_angle
_geom_angle_site_symmetry_1
_geom_angle_site_symmetry_3
_geom_angle_publ_flag
Cl1 Yb1 Cl1 180.0 . 11_666 ?
O1 Yb1 Cl1 90.40(5) 16_656 11_666 ?
O1 Yb1 Cl1 90.40(5) 11_666 11_666 ?
O1 Yb1 Cl1 90.40(5) 6_554 . ?
O1 Yb1 Cl1 89.60(5) 6_554 11_666 ?
O1 Yb1 Cl1 89.59(5) . 11_666 ?
O1 Yb1 Cl1 89.60(5) 11_666 . ?
O1 Yb1 Cl1 90.41(5) . . ?
O1 Yb1 Cl1 89.60(5) 16_656 . ?
O1 Yb1 O1 90.003(1) . 11_666 ?
O1 Yb1 O1 90.003(1) . 16_656 ?
O1 Yb1 O1 90.003(1) 6_554 16_656 ?
O1 Yb1 O1 179.19(9) . 6_554 ?
O1 Yb1 O1 90.003(1) 6_554 11_666 ?
O1 Yb1 O1 179.19(9) 16_656 11_666 ?
O1 As1 C1 106.60(9) . . ?
O1 As1 C7 112.55(9) . . ?
O1 As1 C13 107.97(9) . . ?
C7 As1 C1 110.65(10) . . ?
C13 As1 C1 110.90(9) . . ?
C13 As1 C7 108.16(10) . . ?
As1 O1 Yb1 147.79(9) . . ?
C2 C1 As1 121.31(18) . . ?
C2 C1 C6 120.6(2) . . ?
C6 C1 As1 118.00(18) . . ?
C1 C2 C3 119.9(3) . . ?
C4 C3 C2 119.9(3) . . ?
C3 C4 C5 120.2(3) . . ?
C4 C5 C6 120.6(3) . . ?
C5 C6 C1 118.8(3) . . ?
C8 C7 As1 120.33(19) . . ?
C8 C7 C12 120.4(2) . . ?
C12 C7 As1 119.16(19) . . ?
C7 C8 C9 119.4(3) . . ?
C10 C9 C8 119.8(3) . . ?
C11 C10 C9 120.6(3) . . ?
C10 C11 C12 120.3(3) . . ?
C11 C12 C7 119.4(3) . . ?
C14 C13 As1 117.90(18) . . ?
C14 C13 C18 120.6(2) . . ?
C18 C13 As1 121.45(18) . . ?
C15 C14 C13 119.2(2) . . ?
C14 C15 C16 120.3(3) . . ?
C17 C16 C15 120.3(3) . . ?
C18 C17 C16 119.9(3) . . ?
C17 C18 C13 119.6(2) . . ?
C20 C19 C24 114.1(2) . . ?
C20 C19 B1 121.17(18) . . ?
C24 C19 B1 124.72(18) . . ?
C21 C20 C19 123.5(2) . . ?
C22 C21 C20 120.3(2) . . ?
C21 C22 C23 118.5(2) . . ?
C22 C23 C24 120.4(3) . . ?
C23 C24 C19 123.2(2) . . ?
C19 B1 C19 111.58(16) . 6_664 ?
C19 B1 C19 108.43(8) . 11_676 ?
C19 B1 C19 111.58(16) 11_676 16_756 ?
C19 B1 C19 108.43(8) 6_664 16_756 ?
C19 B1 C19 108.43(8) 11_676 6_664 ?
C19 B1 C19 108.42(8) . 16_756 ?

loop_
_geom_bond_atom_site_label_1
_geom_bond_atom_site_label_2
_geom_bond_distance
_geom_bond_site_symmetry_2
_geom_bond_publ_flag
Yb1 Cl1 2.6409(8) 11_666 ?
Yb1 Cl1 2.6409(8) . ?
Yb1 O1 2.1633(15) 6_554 ?
Yb1 O1 2.1633(15) . ?
Yb1 O1 2.1633(15) 11_666 ?
Yb1 O1 2.1633(15) 16_656 ?
As1 O1 1.6639(15) . ?
As1 C1 1.921(2) . ?
As1 C7 1.915(2) . ?
As1 C13 1.910(2) . ?
C1 C2 1.375(3) . ?
C1 C6 1.390(3) . ?
C2 C3 1.394(4) . ?
C3 C4 1.368(4) . ?
C4 C5 1.382(4) . ?
C5 C6 1.389(4) . ?
C7 C8 1.381(4) . ?
C7 C12 1.390(3) . ?
C8 C9 1.397(4) . ?
C9 C10 1.380(5) . ?
C10 C11 1.369(5) . ?
C11 C12 1.389(4) . ?
C13 C14 1.386(3) . ?
C13 C18 1.389(3) . ?
C14 C15 1.378(4) . ?
C15 C16 1.386(4) . ?
C16 C17 1.381(4) . ?
C17 C18 1.378(4) . ?
C19 C20 1.401(3) . ?
C19 C24 1.403(3) . ?
C19 B1 1.650(2) . ?
C20 C21 1.390(3) . ?
C21 C22 1.377(4) . ?
C22 C23 1.382(4) . ?
C23 C24 1.392(4) . ?
